data_4315101
loop_
_publ_author_name
'Vit Matuska'
'Alexandra M. Z. Slawin'
'J. Derek Woollins'

_publ_section_title
;
 Five-Membered Arsenic-Sulfur-Nitrogen Heterocycles, RAs(S2N2) (R = Me,
 Et, iPr, tBu, Ph, Mes)
;
_journal_name_full 'Inorganic Chemistry'
_journal_page_first 3064
_journal_page_last 3069
_journal_paper_doi 10.1021/ic1000107
_journal_volume 49
_journal_year 2010
_chemical_formula_moiety 'C9 H11 As N2 S2'
_chemical_formula_sum 'C9 H11 As N2 S2'
_chemical_formula_weight 286.24
_chemical_name_systematic
; 
 ? 
;
_space_group_IT_number 14
_symmetry_cell_setting monoclinic
_symmetry_space_group_name_Hall '-P 2ybc'
_symmetry_space_group_name_H-M 'P 1 21/c 1'
_atom_sites_solution_hydrogens geom
_atom_sites_solution_primary direct
_atom_sites_solution_secondary difmap
_audit_creation_method SHELXL-97
_cell_angle_alpha 90.00
_cell_angle_beta 91.685(10)
_cell_angle_gamma 90.00
_cell_formula_units_Z 8
_cell_length_a 14.367(6)
_cell_length_b 11.372(5)
_cell_length_c 13.911(5)
_cell_measurement_reflns_used 5415
_cell_measurement_temperature 93(2)
_cell_measurement_theta_max 28.5763
_cell_measurement_theta_min 2.2843
_cell_volume 2271.8(16)
_computing_cell_refinement 'CrystalClear (Rigaku Corp., 2004)'
_computing_data_collection 'CrystalClear (Rigaku Corp., 2004)'
_computing_data_reduction 'CrystalClear (Rigaku Corp., 2004)'
_computing_molecular_graphics 'Bruker SHELXTL'
_computing_publication_material 'Bruker SHELXTL'
_computing_structure_refinement 'SHELXL-97 (Sheldrick, 1997)'
_computing_structure_solution 'SHELXS-97 (Sheldrick, 1990)'
_diffrn_ambient_temperature 93(2)
_diffrn_measured_fraction_theta_full 0.994
_diffrn_measured_fraction_theta_max 0.992
_diffrn_measurement_method '\w and \f scans'
_diffrn_radiation_monochromator confocal
_diffrn_radiation_source 'rotating anode'
_diffrn_radiation_type MoK\a
_diffrn_radiation_wavelength 0.71073
_diffrn_reflns_av_R_equivalents 0.1453
_diffrn_reflns_av_sigmaI/netI 0.1189
_diffrn_reflns_limit_h_max 13
_diffrn_reflns_limit_h_min -17
_diffrn_reflns_limit_k_max 12
_diffrn_reflns_limit_k_min -13
_diffrn_reflns_limit_l_max 16
_diffrn_reflns_limit_l_min -15
_diffrn_reflns_number 14163
_diffrn_reflns_theta_full 25.00
_diffrn_reflns_theta_max 25.35
_diffrn_reflns_theta_min 1.42
_exptl_absorpt_coefficient_mu 3.322
_exptl_absorpt_correction_T_max 1.0000
_exptl_absorpt_correction_T_min 0.9268
_exptl_absorpt_correction_type multi-scan
_exptl_absorpt_process_details 'Jacobson, R. (1998) Private communication'
_exptl_crystal_colour Red
_exptl_crystal_density_diffrn 1.674
_exptl_crystal_density_method 'not measured'
_exptl_crystal_description Prism
_exptl_crystal_F_000 1152
_exptl_crystal_size_max 0.1000
_exptl_crystal_size_mid 0.0300
_exptl_crystal_size_min 0.0300
_refine_diff_density_max 0.854
_refine_diff_density_min -0.750
_refine_diff_density_rms 0.136
_refine_ls_extinction_coef 0.0056(12)
_refine_ls_extinction_expression Fc^*^=kFc[1+0.001xFc^2^\l^3^/sin(2\q)]^-1/4^
_refine_ls_extinction_method SHELXL
_refine_ls_goodness_of_fit_ref 1.028
_refine_ls_hydrogen_treatment constr
_refine_ls_matrix_type full
_refine_ls_number_parameters 261
_refine_ls_number_reflns 4133
_refine_ls_number_restraints 0
_refine_ls_restrained_S_all 1.028
_refine_ls_R_factor_all 0.1388
_refine_ls_R_factor_gt 0.0901
_refine_ls_shift/su_max 0.000
_refine_ls_shift/su_mean 0.000
_refine_ls_structure_factor_coef Fsqd
_refine_ls_weighting_details 'calc w=1/[\s^2^(Fo^2^)+(0.1234P)^2^+0.0000P] where P=(Fo^2^+2Fc^2^)/3'
_refine_ls_weighting_scheme calc
_refine_ls_wR_factor_gt 0.2210
_refine_ls_wR_factor_ref 0.2572
_reflns_number_gt 2454
_reflns_number_total 4133
_reflns_threshold_expression >2sigma(I)
_cod_data_source_file ic1000107_si_001_2.cif
_cod_data_source_block 6
_cod_depositor_comments
;
The following automatic conversions were performed:

'_symmetry_cell_setting' value 'Monoclinic' changed to 'monoclinic'
according to the built-in table from CIF Core dictionary named
'cif_core.dic' version 2.4.1 from 2010-06-29.

Automatic conversion script
Id: cif_fix_values 1646 2011-03-28 12:23:43Z adriana 
;
_cod_database_code 4315101

loop_
_symmetry_equiv_pos_as_xyz
'x, y, z'
'-x, y+1/2, -z+1/2'
'-x, -y, -z'
'x, -y-1/2, z-1/2'

loop_
_atom_site_label
_atom_site_type_symbol
_atom_site_fract_x
_atom_site_fract_y
_atom_site_fract_z
_atom_site_U_iso_or_equiv
_atom_site_adp_type
_atom_site_occupancy
_atom_site_symmetry_multiplicity
_atom_site_calc_flag
_atom_site_refinement_flags
_atom_site_disorder_assembly
_atom_site_disorder_group
As1 As 0.25701(6) 0.08447(10) 0.14388(6) 0.0670(4) Uani 1 1 d . . .
N1 N 0.1903(5) 0.1657(7) 0.2420(5) 0.070(2) Uani 1 1 d . . .
S1 S 0.1300(2) 0.2695(3) 0.2052(2) 0.0935(10) Uani 1 1 d . . .
N2 N 0.1290(5) 0.2954(7) 0.0948(5) 0.065(2) Uani 1 1 d . . .
S2 S 0.19733(18) 0.2123(3) 0.02812(17) 0.0813(9) Uani 1 1 d . . .
C1 C 0.1859(6) -0.0622(9) 0.1257(5) 0.061(3) Uani 1 1 d . . .
C2 C 0.0885(6) -0.0763(9) 0.1194(5) 0.060(2) Uani 1 1 d . . .
C3 C 0.0518(6) -0.1889(10) 0.1071(5) 0.072(3) Uani 1 1 d . . .
H3A H -0.0139 -0.1985 0.1029 0.086 Uiso 1 1 calc R . .
C4 C 0.1067(7) -0.2848(9) 0.1010(5) 0.063(2) Uani 1 1 d . . .
C5 C 0.2003(6) -0.2735(10) 0.1057(5) 0.066(3) Uani 1 1 d . . .
H5A H 0.2383 -0.3415 0.1011 0.080 Uiso 1 1 calc R . .
C6 C 0.2423(6) -0.1629(10) 0.1174(5) 0.061(3) Uani 1 1 d . . .
C7 C 0.0221(6) 0.0258(10) 0.1250(6) 0.075(3) Uani 1 1 d . . .
H7A H -0.0399 0.0011 0.1016 0.113 Uiso 1 1 calc R . .
H7B H 0.0442 0.0904 0.0850 0.113 Uiso 1 1 calc R . .
H7C H 0.0188 0.0522 0.1918 0.113 Uiso 1 1 calc R . .
C8 C 0.0598(8) -0.4063(10) 0.0903(7) 0.094(4) Uani 1 1 d . . .
H8A H 0.0685 -0.4505 0.1504 0.141 Uiso 1 1 calc R . .
H8B H 0.0880 -0.4496 0.0377 0.141 Uiso 1 1 calc R . .
H8C H -0.0069 -0.3959 0.0761 0.141 Uiso 1 1 calc R . .
C9 C 0.3493(5) -0.1583(9) 0.1234(5) 0.070(3) Uani 1 1 d . . .
H9A H 0.3719 -0.1065 0.0728 0.105 Uiso 1 1 calc R . .
H9B H 0.3744 -0.2376 0.1148 0.105 Uiso 1 1 calc R . .
H9C H 0.3697 -0.1278 0.1864 0.105 Uiso 1 1 calc R . .
As11 As 0.25055(6) 0.56278(11) 0.34109(7) 0.0711(5) Uani 1 1 d . . .
N11 N 0.3185(5) 0.4649(7) 0.4271(5) 0.072(2) Uani 1 1 d . . .
S11 S 0.3928(2) 0.3829(3) 0.38649(19) 0.0871(9) Uani 1 1 d . . .
N12 N 0.4007(6) 0.3873(8) 0.2752(5) 0.084(2) Uani 1 1 d . . .
S12 S 0.32943(19) 0.4772(3) 0.21410(17) 0.0905(10) Uani 1 1 d . . .
C11 C 0.3064(5) 0.7193(9) 0.3634(5) 0.060(2) Uani 1 1 d . . .
C12 C 0.4010(6) 0.7451(10) 0.3735(5) 0.065(3) Uani 1 1 d . . .
C13 C 0.4276(6) 0.8623(11) 0.3894(5) 0.072(3) Uani 1 1 d . . .
H13A H 0.4918 0.8809 0.3976 0.087 Uiso 1 1 calc R . .
C14 C 0.3625(7) 0.9510(10) 0.3935(6) 0.072(3) Uani 1 1 d . . .
C15 C 0.2691(6) 0.9223(10) 0.3835(5) 0.067(3) Uani 1 1 d . . .
H15A H 0.2240 0.9832 0.3872 0.080 Uiso 1 1 calc R . .
C16 C 0.2393(5) 0.8092(10) 0.3683(5) 0.063(3) Uani 1 1 d . . .
C17 C 0.4788(6) 0.6561(9) 0.3665(7) 0.073(3) Uani 1 1 d . . .
H17A H 0.4712 0.6121 0.3062 0.110 Uiso 1 1 calc R . .
H17B H 0.4766 0.6016 0.4210 0.110 Uiso 1 1 calc R . .
H17C H 0.5388 0.6970 0.3679 0.110 Uiso 1 1 calc R . .
C18 C 0.3939(8) 1.0774(10) 0.4081(7) 0.095(4) Uani 1 1 d . . .
H18A H 0.4612 1.0793 0.4216 0.142 Uiso 1 1 calc R . .
H18B H 0.3614 1.1116 0.4623 0.142 Uiso 1 1 calc R . .
H18C H 0.3793 1.1229 0.3497 0.142 Uiso 1 1 calc R . .
C19 C 0.1362(5) 0.7880(9) 0.3574(5) 0.064(2) Uani 1 1 d . . .
H19A H 0.1030 0.8631 0.3609 0.095 Uiso 1 1 calc R . .
H19B H 0.1161 0.7362 0.4091 0.095 Uiso 1 1 calc R . .
H19C H 0.1223 0.7509 0.2951 0.095 Uiso 1 1 calc R . .

loop_
_atom_site_aniso_label
_atom_site_aniso_U_11
_atom_site_aniso_U_22
_atom_site_aniso_U_33
_atom_site_aniso_U_23
_atom_site_aniso_U_13
_atom_site_aniso_U_12
As1 0.0336(5) 0.1181(10) 0.0490(6) -0.0067(5) -0.0015(4) -0.0153(5)
N1 0.044(4) 0.102(6) 0.063(4) 0.004(4) -0.003(3) -0.007(4)
S1 0.0679(18) 0.137(3) 0.0761(16) -0.0238(18) 0.0089(14) -0.0061(17)
N2 0.048(4) 0.091(6) 0.057(4) -0.003(4) 0.000(3) 0.008(4)
S2 0.0567(15) 0.122(2) 0.0649(14) 0.0014(15) 0.0041(11) -0.0147(15)
C1 0.039(5) 0.111(8) 0.033(4) -0.004(4) 0.002(3) -0.026(5)
C2 0.031(4) 0.118(8) 0.033(4) -0.003(4) 0.004(3) -0.011(5)
C3 0.043(5) 0.136(10) 0.036(4) -0.002(5) -0.004(3) -0.034(6)
C4 0.059(6) 0.091(7) 0.038(4) -0.001(4) 0.000(4) -0.014(6)
C5 0.065(6) 0.105(8) 0.028(4) -0.004(4) -0.002(4) -0.004(6)
C6 0.041(5) 0.113(8) 0.030(4) 0.000(5) 0.006(3) 0.001(5)
C7 0.036(5) 0.140(9) 0.051(5) -0.001(5) -0.005(4) -0.013(5)
C8 0.105(9) 0.126(10) 0.050(5) 0.000(6) -0.007(5) -0.038(7)
C9 0.046(5) 0.120(8) 0.045(4) -0.004(5) 0.003(4) -0.009(5)
As11 0.0345(6) 0.1194(10) 0.0597(6) -0.0030(5) 0.0049(4) 0.0076(5)
N11 0.063(5) 0.102(6) 0.051(4) 0.016(4) 0.021(3) 0.022(4)
S11 0.0649(17) 0.133(2) 0.0634(15) 0.0013(16) 0.0057(12) 0.0233(17)
N12 0.067(5) 0.126(7) 0.059(4) -0.009(5) 0.011(4) 0.024(5)
S12 0.0620(16) 0.160(3) 0.0498(13) -0.0120(16) 0.0012(11) 0.0150(17)
C11 0.032(4) 0.115(8) 0.033(4) 0.004(4) 0.003(3) 0.000(5)
C12 0.033(4) 0.126(9) 0.035(4) 0.002(5) 0.003(3) 0.016(5)
C13 0.045(5) 0.135(10) 0.037(4) 0.009(5) -0.004(4) -0.003(6)
C14 0.058(6) 0.123(9) 0.036(4) -0.005(5) -0.011(4) 0.001(6)
C15 0.046(5) 0.121(9) 0.034(4) -0.013(5) -0.003(3) 0.006(5)
C16 0.025(4) 0.133(9) 0.030(4) 0.006(5) -0.004(3) 0.008(5)
C17 0.031(4) 0.115(8) 0.073(6) 0.018(6) 0.002(4) 0.004(5)
C18 0.094(9) 0.133(11) 0.057(6) -0.023(6) -0.008(5) 0.005(7)
C19 0.040(5) 0.112(8) 0.039(4) 0.003(4) 0.003(3) 0.009(5)

loop_
_atom_type_symbol
_atom_type_description
_atom_type_scat_dispersion_real
_atom_type_scat_dispersion_imag
_atom_type_scat_source
C C 0.0033 0.0016 'International Tables Vol C Tables 4.2.6.8 and 6.1.1.4'
H H 0.0000 0.0000 'International Tables Vol C Tables 4.2.6.8 and 6.1.1.4'
N N 0.0061 0.0033 'International Tables Vol C Tables 4.2.6.8 and 6.1.1.4'
S S 0.1246 0.1234 'International Tables Vol C Tables 4.2.6.8 and 6.1.1.4'
As As 0.0499 2.0058 'International Tables Vol C Tables 4.2.6.8 and 6.1.1.4'

loop_
_geom_angle_atom_site_label_1
_geom_angle_atom_site_label_2
_geom_angle_atom_site_label_3
_geom_angle
_geom_angle_site_symmetry_1
_geom_angle_site_symmetry_3
_geom_angle_publ_flag
N1 As1 C1 103.3(3) . . ?
N1 As1 S2 90.6(2) . . ?
C1 As1 S2 105.2(3) . . ?
S1 N1 As1 114.7(4) . . ?
N1 S1 N2 117.3(4) . . ?
S1 N2 S2 116.9(5) . . ?
N2 S2 As1 100.4(3) . . ?
C6 C1 C2 118.4(8) . . ?
C6 C1 As1 113.7(6) . . ?
C2 C1 As1 127.9(8) . . ?
C3 C2 C1 118.9(9) . . ?
C3 C2 C7 118.5(8) . . ?
C1 C2 C7 122.6(9) . . ?
C4 C3 C2 122.0(8) . . ?
C4 C3 H3A 119.0 . . ?
C2 C3 H3A 119.0 . . ?
C5 C4 C3 120.2(9) . . ?
C5 C4 C8 121.4(10) . . ?
C3 C4 C8 118.3(9) . . ?
C4 C5 C6 121.0(10) . . ?
C4 C5 H5A 119.5 . . ?
C6 C5 H5A 119.5 . . ?
C5 C6 C1 119.4(8) . . ?
C5 C6 C9 117.6(9) . . ?
C1 C6 C9 122.9(9) . . ?
C2 C7 H7A 109.5 . . ?
C2 C7 H7B 109.5 . . ?
H7A C7 H7B 109.5 . . ?
C2 C7 H7C 109.5 . . ?
H7A C7 H7C 109.5 . . ?
H7B C7 H7C 109.5 . . ?
C4 C8 H8A 109.5 . . ?
C4 C8 H8B 109.5 . . ?
H8A C8 H8B 109.5 . . ?
C4 C8 H8C 109.5 . . ?
H8A C8 H8C 109.5 . . ?
H8B C8 H8C 109.5 . . ?
C6 C9 H9A 109.5 . . ?
C6 C9 H9B 109.5 . . ?
H9A C9 H9B 109.5 . . ?
C6 C9 H9C 109.5 . . ?
H9A C9 H9C 109.5 . . ?
H9B C9 H9C 109.5 . . ?
N11 As11 C11 103.4(3) . . ?
N11 As11 S12 88.9(2) . . ?
C11 As11 S12 106.9(2) . . ?
S11 N11 As11 118.5(4) . . ?
N11 S11 N12 114.7(4) . . ?
S11 N12 S12 117.8(5) . . ?
N12 S12 As11 100.0(3) . . ?
C12 C11 C16 120.6(9) . . ?
C12 C11 As11 126.7(7) . . ?
C16 C11 As11 112.7(6) . . ?
C11 C12 C13 118.5(9) . . ?
C11 C12 C17 124.9(10) . . ?
C13 C12 C17 116.6(8) . . ?
C14 C13 C12 121.3(9) . . ?
C14 C13 H13A 119.3 . . ?
C12 C13 H13A 119.3 . . ?
C13 C14 C15 118.7(11) . . ?
C13 C14 C18 120.0(9) . . ?
C15 C14 C18 121.3(10) . . ?
C16 C15 C14 122.3(10) . . ?
C16 C15 H15A 118.8 . . ?
C14 C15 H15A 118.8 . . ?
C15 C16 C11 118.5(8) . . ?
C15 C16 C19 118.0(9) . . ?
C11 C16 C19 123.5(10) . . ?
C12 C17 H17A 109.5 . . ?
C12 C17 H17B 109.5 . . ?
H17A C17 H17B 109.5 . . ?
C12 C17 H17C 109.5 . . ?
H17A C17 H17C 109.5 . . ?
H17B C17 H17C 109.5 . . ?
C14 C18 H18A 109.5 . . ?
C14 C18 H18B 109.5 . . ?
H18A C18 H18B 109.5 . . ?
C14 C18 H18C 109.5 . . ?
H18A C18 H18C 109.5 . . ?
H18B C18 H18C 109.5 . . ?
C16 C19 H19A 109.5 . . ?
C16 C19 H19B 109.5 . . ?
H19A C19 H19B 109.5 . . ?
C16 C19 H19C 109.5 . . ?
H19A C19 H19C 109.5 . . ?
H19B C19 H19C 109.5 . . ?

loop_
_geom_bond_atom_site_label_1
_geom_bond_atom_site_label_2
_geom_bond_distance
_geom_bond_site_symmetry_2
_geom_bond_publ_flag
As1 N1 1.927(7) . ?
As1 C1 1.969(9) . ?
As1 S2 2.315(3) . ?
N1 S1 1.543(8) . ?
S1 N2 1.563(7) . ?
N2 S2 1.665(7) . ?
C1 C6 1.409(12) . ?
C1 C2 1.410(11) . ?
C2 C3 1.393(13) . ?
C2 C7 1.505(13) . ?
C3 C4 1.350(13) . ?
C3 H3A 0.9500 . ?
C4 C5 1.350(12) . ?
C4 C8 1.542(13) . ?
C5 C6 1.402(13) . ?
C5 H5A 0.9500 . ?
C6 C9 1.537(11) . ?
C7 H7A 0.9800 . ?
C7 H7B 0.9800 . ?
C7 H7C 0.9800 . ?
C8 H8A 0.9800 . ?
C8 H8B 0.9800 . ?
C8 H8C 0.9800 . ?
C9 H9A 0.9800 . ?
C9 H9B 0.9800 . ?
C9 H9C 0.9800 . ?
As11 N11 1.886(7) . ?
As11 C11 1.973(9) . ?
As11 S12 2.339(3) . ?
N11 S11 1.537(7) . ?
S11 N12 1.556(8) . ?
N12 S12 1.663(9) . ?
C11 C12 1.393(11) . ?
C11 C16 1.410(12) . ?
C12 C13 1.402(14) . ?
C12 C17 1.513(12) . ?
C13 C14 1.378(13) . ?
C13 H13A 0.9500 . ?
C14 C15 1.385(13) . ?
C14 C18 1.518(14) . ?
C15 C16 1.369(13) . ?
C15 H15A 0.9500 . ?
C16 C19 1.504(11) . ?
C17 H17A 0.9800 . ?
C17 H17B 0.9800 . ?
C17 H17C 0.9800 . ?
C18 H18A 0.9800 . ?
C18 H18B 0.9800 . ?
C18 H18C 0.9800 . ?
C19 H19A 0.9800 . ?
C19 H19B 0.9800 . ?
C19 H19C 0.9800 . ?

loop_
_geom_torsion_atom_site_label_1
_geom_torsion_atom_site_label_2
_geom_torsion_atom_site_label_3
_geom_torsion_atom_site_label_4
_geom_torsion
_geom_torsion_site_symmetry_1
_geom_torsion_site_symmetry_2
_geom_torsion_site_symmetry_3
_geom_torsion_site_symmetry_4
_geom_torsion_publ_flag
C1 As1 N1 S1 -104.8(5) . . . . ?
S2 As1 N1 S1 1.0(4) . . . . ?
As1 N1 S1 N2 0.7(6) . . . . ?
N1 S1 N2 S2 -2.9(7) . . . . ?
S1 N2 S2 As1 3.1(5) . . . . ?
N1 As1 S2 N2 -2.2(4) . . . . ?
C1 As1 S2 N2 101.7(4) . . . . ?
N1 As1 C1 C6 -137.2(5) . . . . ?
S2 As1 C1 C6 128.5(5) . . . . ?
N1 As1 C1 C2 43.4(7) . . . . ?
S2 As1 C1 C2 -50.9(7) . . . . ?
C6 C1 C2 C3 1.1(11) . . . . ?
As1 C1 C2 C3 -179.5(6) . . . . ?
C6 C1 C2 C7 -178.5(7) . . . . ?
As1 C1 C2 C7 0.8(11) . . . . ?
C1 C2 C3 C4 0.0(12) . . . . ?
C7 C2 C3 C4 179.7(7) . . . . ?
C2 C3 C4 C5 -0.7(12) . . . . ?
C2 C3 C4 C8 178.2(7) . . . . ?
C3 C4 C5 C6 0.2(12) . . . . ?
C8 C4 C5 C6 -178.7(7) . . . . ?
C4 C5 C6 C1 0.9(11) . . . . ?
C4 C5 C6 C9 179.3(6) . . . . ?
C2 C1 C6 C5 -1.6(11) . . . . ?
As1 C1 C6 C5 179.0(5) . . . . ?
C2 C1 C6 C9 -179.8(7) . . . . ?
As1 C1 C6 C9 0.7(9) . . . . ?
C11 As11 N11 S11 -104.2(6) . . . . ?
S12 As11 N11 S11 2.8(5) . . . . ?
As11 N11 S11 N12 -2.3(8) . . . . ?
N11 S11 N12 S12 -0.3(9) . . . . ?
S11 N12 S12 As11 2.0(7) . . . . ?
N11 As11 S12 N12 -2.5(4) . . . . ?
C11 As11 S12 N12 101.1(4) . . . . ?
N11 As11 C11 C12 43.8(7) . . . . ?
S12 As11 C11 C12 -49.1(7) . . . . ?
N11 As11 C11 C16 -136.5(5) . . . . ?
S12 As11 C11 C16 130.6(5) . . . . ?
C16 C11 C12 C13 0.6(11) . . . . ?
As11 C11 C12 C13 -179.8(6) . . . . ?
C16 C11 C12 C17 -178.1(7) . . . . ?
As11 C11 C12 C17 1.6(11) . . . . ?
C11 C12 C13 C14 -1.2(12) . . . . ?
C17 C12 C13 C14 177.6(7) . . . . ?
C12 C13 C14 C15 1.4(12) . . . . ?
C12 C13 C14 C18 -178.3(8) . . . . ?
C13 C14 C15 C16 -1.0(12) . . . . ?
C18 C14 C15 C16 178.7(8) . . . . ?
C14 C15 C16 C11 0.4(12) . . . . ?
C14 C15 C16 C19 -179.4(7) . . . . ?
C12 C11 C16 C15 -0.2(11) . . . . ?
As11 C11 C16 C15 -179.9(6) . . . . ?
C12 C11 C16 C19 179.6(7) . . . . ?
As11 C11 C16 C19 -0.1(9) . . . . ?
